data_7240314
loop_
_publ_author_name
'Wang, Ruirui'
'Wang, Haili'
'Wang, Juan'
'Bai, Feifei'
'Ma, Yue'
'Li, Licun'
'Wang, Qinglun'
'Zhao, Bin'
'Cheng, Peng'

_publ_section_title
;
 The different magnetic relaxation behaviors in [Fe(CN)6]3&#x2212; or
 [Co(CN)6]3&#x2212; bridged 3d--4f heterometallic compounds
;
_journal_name_full CrystEngComm
_journal_paper_doi 10.1039/D0CE00039F
_journal_year 2020
_chemical_formula_moiety 'C60 H56 Fe2 N28 O8 Tb2, 5(H2 O)'
_chemical_formula_sum 'C60 H66 Fe2 N28 O13 Tb2'
_chemical_formula_weight 1816.94
_space_group_crystal_system triclinic
_space_group_IT_number 2
_space_group_name_Hall '-P 1'
_space_group_name_H-M_alt 'P -1'
_atom_sites_solution_hydrogens mixed
_atom_sites_solution_primary direct
_audit_creation_date 2020-01-02
_audit_creation_method
;
Olex2 1.2
(compiled 2018.05.29 svn.r3508 for OlexSys, GUI svn.r5506)
;
_audit_update_record
;
2020-01-06 deposited with the CCDC.	2020-03-26 downloaded from the CCDC.
;
_cell_angle_alpha 77.643(3)
_cell_angle_beta 87.270(3)
_cell_angle_gamma 70.613(3)
_cell_formula_units_Z 1
_cell_length_a 11.8312(10)
_cell_length_b 12.9358(11)
_cell_length_c 12.9377(11)
_cell_measurement_reflns_used 9093
_cell_measurement_temperature 297.0
_cell_measurement_theta_max 25.29
_cell_measurement_theta_min 3.10
_cell_volume 1823.9(3)
_computing_molecular_graphics 'Olex2 (Dolomanov et al., 2009)'
_computing_publication_material 'Olex2 (Dolomanov et al., 2009)'
_computing_structure_refinement 'XL (Sheldrick, 2008)'
_computing_structure_solution 'SIR2004 (Burla et al.,  2007)'
_diffrn_ambient_temperature 297.0
_diffrn_measured_fraction_theta_full 0.985
_diffrn_measured_fraction_theta_max 0.983
_diffrn_measurement_device_type 'CCD area detector'
_diffrn_measurement_method 'phi and omega scans'
_diffrn_radiation_monochromator graphite
_diffrn_radiation_type MoK\a
_diffrn_radiation_wavelength 0.71073
_diffrn_reflns_av_R_equivalents 0.0891
_diffrn_reflns_av_unetI/netI 0.0482
_diffrn_reflns_Laue_measured_fraction_full 0.985
_diffrn_reflns_Laue_measured_fraction_max 0.983
_diffrn_reflns_limit_h_max 14
_diffrn_reflns_limit_h_min -14
_diffrn_reflns_limit_k_max 15
_diffrn_reflns_limit_k_min -15
_diffrn_reflns_limit_l_max 15
_diffrn_reflns_limit_l_min -15
_diffrn_reflns_number 60304
_diffrn_reflns_point_group_measured_fraction_full 0.985
_diffrn_reflns_point_group_measured_fraction_max 0.983
_diffrn_reflns_theta_full 25.242
_diffrn_reflns_theta_max 25.315
_diffrn_reflns_theta_min 3.098
_exptl_absorpt_coefficient_mu 2.384
_exptl_absorpt_correction_T_max 0.7945
_exptl_absorpt_correction_T_min 0.3066
_exptl_absorpt_correction_type multi-scan
_exptl_absorpt_process_details SADABS
_exptl_crystal_colour 'metallic orangish orange'
_exptl_crystal_colour_lustre metallic
_exptl_crystal_colour_modifier orangish
_exptl_crystal_colour_primary orange
_exptl_crystal_density_diffrn 1.654
_exptl_crystal_description block
_exptl_crystal_F_000 908
_exptl_crystal_size_max 0.2
_exptl_crystal_size_mid 0.2
_exptl_crystal_size_min 0.2
_refine_diff_density_max 1.376
_refine_diff_density_min -1.273
_refine_diff_density_rms 0.171
_refine_ls_extinction_method none
_refine_ls_goodness_of_fit_ref 1.144
_refine_ls_hydrogen_treatment constr
_refine_ls_matrix_type full
_refine_ls_number_parameters 485
_refine_ls_number_reflns 6560
_refine_ls_number_restraints 4
_refine_ls_restrained_S_all 1.144
_refine_ls_R_factor_all 0.0686
_refine_ls_R_factor_gt 0.0537
_refine_ls_shift/su_max 0.001
_refine_ls_shift/su_mean 0.000
_refine_ls_structure_factor_coef Fsqd
_refine_ls_weighting_details 'w=1/[\s^2^(Fo^2^)+19.4382P] where P=(Fo^2^+2Fc^2^)/3'
_refine_ls_weighting_scheme calc
_refine_ls_wR_factor_gt 0.1017
_refine_ls_wR_factor_ref 0.1073
_reflns_Friedel_coverage 0.000
_reflns_number_gt 5578
_reflns_number_total 6560
_reflns_threshold_expression 'I > 2\s(I)'
_cod_data_source_file d0ce00039f2.cif
_cod_data_source_block 20150527c_0m
_cod_database_code 7240314
_shelx_shelxl_version_number 2014/7
_shelx_space_group_comment
;
The symmetry employed for this shelxl refinement is uniquely defined
by the following loop, which should always be used as a source of
symmetry information in preference to the above space-group names.
They are only intended as comments.
;
_shelx_estimated_absorpt_t_max 0.647
_shelx_estimated_absorpt_t_min 0.647
_olex2_refinement_description
;
1. Fixed Uiso
 At 1.2 times of:
  All C(H) groups, All N(H) groups
 At 1.5 times of:
  All C(H,H,H) groups, All O(H,H) groups
2. Restrained distances
 H6a-N13_$1
 2 with sigma of 0.02
 H1-H16c
 2.2 with sigma of 0.02
 H4a-O4 = O4-H4b
 0.85 with sigma of 0.02
3. Others
 Fixed Sof: O5(0.5) H5a(0.5) H5b(0.5)
4.a Riding coordinates:
 O4(H4a,H4b), O5(H5a,H5b), O7(H7a,H7b)
4.b Free rotating group:
 O6(H6a,H6b)
4.c Aromatic/amide H refined with riding coordinates:
 N1(H1), N6(H6), C8(H8), C9(H9), C10(H10), C11(H11), C13(H13), C14(H14),
 C15(H15), C18(H18), C19(H19), C20(H20), C21(H21), C22(H22)
4.d Idealised Me refined as rotating group:
 C12(H12a,H12b,H12c), C16(H16a,H16b,H16c), C23(H23a,H23b,H23c), C24(H24a,H24b,
 H24c)
;
_olex2_submission_special_instructions 'No special instructions were received'

loop_
_space_group_symop_operation_xyz
'x, y, z'
'-x, -y, -z'

loop_
_atom_site_label
_atom_site_type_symbol
_atom_site_fract_x
_atom_site_fract_y
_atom_site_fract_z
_atom_site_U_iso_or_equiv
_atom_site_adp_type
_atom_site_occupancy
_atom_site_site_symmetry_order
_atom_site_calc_flag
_atom_site_refinement_flags_posn
_atom_site_refinement_flags_adp
_atom_site_refinement_flags_occupancy
_atom_site_disorder_assembly
_atom_site_disorder_group
Tb1 Tb 0.83444(3) 0.80186(3) 0.42545(3) 0.01675(10) Uani 1 1 d . . . . .
Fe1 Fe 0.47479(8) 1.19187(8) 0.24413(7) 0.0186(2) Uani 1 1 d . . . . .
O1 O 0.9390(4) 0.9228(4) 0.3183(4) 0.0263(11) Uani 1 1 d . . . . .
O2 O 0.9665(5) 0.7052(4) 0.5719(4) 0.0299(12) Uani 1 1 d . . . . .
O3 O 0.8395(5) 0.9379(4) 0.5219(4) 0.0308(12) Uani 1 1 d . . . . .
O4 O 0.9989(4) 0.6848(4) 0.3480(4) 0.0309(12) Uani 1 1 d D . . . .
H4A H 1.0463 0.7077 0.3056 0.046 Uiso 1 1 d DR . . . .
H4B H 1.0269 0.6138 0.3652 0.046 Uiso 1 1 d DR . . . .
N1 N 0.8352(5) 0.9477(5) 0.1690(4) 0.0270(14) Uani 1 1 d . . . . .
H1 H 0.8162 0.9814 0.1042 0.032 Uiso 1 1 calc DR . . . .
N2 N 0.7908(5) 0.8649(5) 0.2192(4) 0.0232(13) Uani 1 1 d . . . . .
N3 N 0.7153(5) 0.7100(5) 0.3332(4) 0.0199(12) Uani 1 1 d . . . . .
N4 N 0.8389(5) 0.6018(4) 0.5100(4) 0.0198(12) Uani 1 1 d . . . . .
N5 N 0.9037(5) 0.5502(5) 0.6046(5) 0.0239(13) Uani 1 1 d . . . . .
N6 N 1.1720(6) 0.4871(6) 0.9098(5) 0.0410(18) Uani 1 1 d . . . . .
H6 H 1.2130 0.4637 0.9683 0.049 Uiso 1 1 calc R . . . .
N7 N 1.0558(7) 1.2314(6) 0.0854(6) 0.0456(19) Uani 1 1 d . . . . .
N8 N 0.7440(6) 1.1128(5) 0.5473(5) 0.0345(16) Uani 1 1 d . . . . .
N9 N 0.6616(6) 0.9770(5) 0.3638(5) 0.0303(15) Uani 1 1 d . . . . .
N10 N 0.3221(5) 1.2025(5) 0.4418(5) 0.0272(14) Uani 1 1 d . . . . .
N11 N 0.5950(9) 1.3479(7) 0.3078(7) 0.068(3) Uani 1 1 d . . . . .
N12 N 0.6266(8) 1.1798(9) 0.0440(6) 0.069(3) Uani 1 1 d . . . . .
N13 N 0.3661(7) 1.0222(7) 0.1933(6) 0.050(2) Uani 1 1 d D . . . .
N14 N 0.2826(8) 1.3867(7) 0.1038(7) 0.063(2) Uani 1 1 d . . . . .
C1 C 0.9104(6) 0.9735(6) 0.2267(5) 0.0225(15) Uani 1 1 d . . . . .
C2 C 0.7138(6) 0.8410(6) 0.1714(5) 0.0242(16) Uani 1 1 d . . . . .
C3 C 0.6691(6) 0.7550(6) 0.2349(5) 0.0217(15) Uani 1 1 d . . . . .
C4 C 0.6859(6) 0.6231(6) 0.3917(6) 0.0238(16) Uani 1 1 d . . . . .
C5 C 0.7511(6) 0.5692(6) 0.4940(6) 0.0253(16) Uani 1 1 d . . . . .
C6 C 0.9666(6) 0.6111(5) 0.6260(5) 0.0209(15) Uani 1 1 d . . . . .
C7 C 1.0409(7) 0.5639(6) 0.7258(5) 0.0261(16) Uani 1 1 d . . . . .
C8 C 1.0166(8) 0.4859(6) 0.8070(6) 0.0343(19) Uani 1 1 d . . . . .
H8 H 0.9544 0.4589 0.7992 0.041 Uiso 1 1 calc R . . . .
C9 C 1.0843(8) 0.4484(7) 0.8990(6) 0.038(2) Uani 1 1 d . . . . .
H9 H 1.0683 0.3958 0.9537 0.045 Uiso 1 1 calc R . . . .
C10 C 1.1994(8) 0.5617(8) 0.8329(7) 0.048(2) Uani 1 1 d . . . . .
H10 H 1.2625 0.5866 0.8431 0.058 Uiso 1 1 calc R . . . .
C11 C 1.1351(7) 0.6014(7) 0.7397(6) 0.038(2) Uani 1 1 d . . . . .
H11 H 1.1541 0.6531 0.6861 0.045 Uiso 1 1 calc R . . . .
C12 C 0.7093(9) 0.4872(8) 0.5708(8) 0.055(3) Uani 1 1 d . . . . .
H12A H 0.7414 0.4148 0.5531 0.083 Uiso 1 1 calc GR . . . .
H12B H 0.6233 0.5109 0.5679 0.083 Uiso 1 1 calc GR . . . .
H12C H 0.7361 0.4829 0.6409 0.083 Uiso 1 1 calc GR . . . .
C13 C 0.6044(7) 0.5833(7) 0.3540(7) 0.038(2) Uani 1 1 d . . . . .
H13 H 0.5847 0.5235 0.3950 0.045 Uiso 1 1 calc R . . . .
C14 C 0.5530(8) 0.6335(8) 0.2550(7) 0.044(2) Uani 1 1 d . . . . .
H14 H 0.4956 0.6098 0.2297 0.053 Uiso 1 1 calc R . . . .
C15 C 0.5864(8) 0.7185(7) 0.1935(7) 0.039(2) Uani 1 1 d . . . . .
H15 H 0.5544 0.7510 0.1254 0.047 Uiso 1 1 calc R . . . .
C16 C 0.6695(8) 0.8926(8) 0.0590(6) 0.044(2) Uani 1 1 d . . . . .
H16A H 0.6135 0.9666 0.0556 0.067 Uiso 1 1 calc GR . . . .
H16B H 0.6307 0.8473 0.0349 0.067 Uiso 1 1 calc GR . . . .
H16C H 0.7361 0.8967 0.0148 0.067 Uiso 1 1 calc DGR . . . .
C17 C 0.9583(6) 1.0640(6) 0.1747(6) 0.0258(16) Uani 1 1 d . . . . .
C18 C 0.9412(8) 1.1137(7) 0.0678(6) 0.042(2) Uani 1 1 d . . . . .
H18 H 0.8970 1.0922 0.0239 0.050 Uiso 1 1 calc R . . . .
C19 C 0.9917(8) 1.1960(8) 0.0285(7) 0.048(2) Uani 1 1 d . . . . .
H19 H 0.9798 1.2289 -0.0432 0.057 Uiso 1 1 calc R . . . .
C20 C 1.0729(7) 1.1814(7) 0.1876(7) 0.038(2) Uani 1 1 d . . . . .
H20 H 1.1190 1.2035 0.2292 0.045 Uiso 1 1 calc R . . . .
C21 C 1.0261(7) 1.0993(6) 0.2351(6) 0.0303(17) Uani 1 1 d . . . . .
H21 H 1.0400 1.0678 0.3069 0.036 Uiso 1 1 calc R . . . .
C22 C 0.7521(7) 1.0082(6) 0.5529(6) 0.0309(18) Uani 1 1 d . . . . .
H22 H 0.6887 0.9851 0.5818 0.037 Uiso 1 1 calc R . . . .
C23 C 0.6376(9) 1.1912(8) 0.5832(8) 0.057(3) Uani 1 1 d . . . . .
H23A H 0.6003 1.2511 0.5248 0.085 Uiso 1 1 calc GR . . . .
H23B H 0.6603 1.2213 0.6375 0.085 Uiso 1 1 calc GR . . . .
H23C H 0.5823 1.1528 0.6110 0.085 Uiso 1 1 calc GR . . . .
C24 C 0.8360(9) 1.1561(8) 0.4971(9) 0.061(3) Uani 1 1 d . . . . .
H24A H 0.9083 1.0949 0.4938 0.091 Uiso 1 1 calc GR . . . .
H24B H 0.8512 1.2046 0.5374 0.091 Uiso 1 1 calc GR . . . .
H24C H 0.8095 1.1975 0.4267 0.091 Uiso 1 1 calc GR . . . .
C25 C 0.5937(6) 1.0598(6) 0.3224(5) 0.0210(15) Uani 1 1 d . . . . .
C26 C 0.3795(6) 1.2008(6) 0.3686(5) 0.0213(15) Uani 1 1 d . . . . .
C27 C 0.5498(7) 1.2914(6) 0.2827(6) 0.0322(18) Uani 1 1 d . . . . .
C28 C 0.5703(7) 1.1841(7) 0.1184(6) 0.0370(19) Uani 1 1 d . . . . .
C29 C 0.4047(7) 1.0865(7) 0.2097(6) 0.0295(17) Uani 1 1 d . . . . .
C30 C 0.3527(7) 1.3160(7) 0.1588(6) 0.0330(19) Uani 1 1 d . . . . .
O5 O 1.3105(19) 0.6170(14) 0.084(2) 0.132(9) Uani 0.5 1 d . . P . .
H5A H 1.2982 0.5742 0.0505 0.198 Uiso 0.5 1 d R . P . .
H5B H 1.3466 0.6584 0.0521 0.198 Uiso 0.5 1 d R . P . .
O6 O 0.7617(6) 1.0964(7) -0.1211(6) 0.066(2) Uani 1 1 d . . . . .
H6A H 0.7223 1.0739 -0.1596 0.099 Uiso 1 1 d DG . . . .
H6B H 0.7128 1.1196 -0.0742 0.099 Uiso 1 1 d G . . . .
O7 O 1.1591(7) 0.7338(7) 0.2112(6) 0.090(3) Uani 1 1 d . . . . .
H7A H 1.2014 0.6753 0.1901 0.135 Uiso 1 1 d R . . . .
H7B H 1.1872 0.7846 0.1959 0.135 Uiso 1 1 d R . . . .

loop_
_atom_site_aniso_label
_atom_site_aniso_U_11
_atom_site_aniso_U_22
_atom_site_aniso_U_33
_atom_site_aniso_U_23
_atom_site_aniso_U_13
_atom_site_aniso_U_12
Tb1 0.01855(17) 0.01358(16) 0.01552(17) 0.00040(12) -0.00177(12) -0.00374(12)
Fe1 0.0184(5) 0.0194(5) 0.0141(5) 0.0010(4) -0.0019(4) -0.0035(4)
O1 0.032(3) 0.023(3) 0.022(3) 0.006(2) -0.004(2) -0.013(2)
O2 0.036(3) 0.023(3) 0.030(3) 0.002(2) -0.008(2) -0.012(2)
O3 0.032(3) 0.030(3) 0.030(3) -0.012(2) -0.007(2) -0.006(2)
O4 0.032(3) 0.015(2) 0.040(3) -0.003(2) 0.016(2) -0.004(2)
N1 0.038(4) 0.030(3) 0.014(3) 0.004(3) -0.004(3) -0.017(3)
N2 0.028(3) 0.021(3) 0.021(3) -0.001(2) -0.001(3) -0.011(3)
N3 0.019(3) 0.017(3) 0.021(3) -0.003(2) -0.003(2) -0.003(2)
N4 0.020(3) 0.017(3) 0.020(3) -0.002(2) -0.001(2) -0.004(2)
N5 0.024(3) 0.019(3) 0.024(3) 0.000(3) 0.002(3) -0.003(3)
N6 0.035(4) 0.045(4) 0.028(4) 0.008(3) -0.016(3) -0.001(3)
N7 0.050(5) 0.043(4) 0.049(5) 0.001(4) 0.001(4) -0.029(4)
N8 0.048(4) 0.021(3) 0.035(4) -0.012(3) 0.004(3) -0.009(3)
N9 0.033(4) 0.030(4) 0.022(3) -0.007(3) -0.003(3) -0.001(3)
N10 0.031(4) 0.021(3) 0.028(3) -0.003(3) 0.011(3) -0.009(3)
N11 0.087(7) 0.060(6) 0.077(7) -0.018(5) 0.001(5) -0.049(5)
N12 0.073(6) 0.108(8) 0.035(5) -0.021(5) 0.033(4) -0.042(6)
N13 0.068(6) 0.056(5) 0.039(4) -0.011(4) -0.009(4) -0.038(4)
N14 0.062(6) 0.057(5) 0.051(5) 0.008(4) -0.028(5) -0.001(5)
C1 0.019(4) 0.025(4) 0.021(4) -0.005(3) -0.001(3) -0.004(3)
C2 0.026(4) 0.026(4) 0.019(4) -0.006(3) -0.002(3) -0.005(3)
C3 0.019(4) 0.022(4) 0.024(4) -0.008(3) -0.001(3) -0.005(3)
C4 0.023(4) 0.019(4) 0.030(4) -0.008(3) 0.008(3) -0.007(3)
C5 0.025(4) 0.018(4) 0.029(4) -0.001(3) 0.003(3) -0.005(3)
C6 0.022(4) 0.016(3) 0.020(4) -0.001(3) 0.002(3) -0.002(3)
C7 0.031(4) 0.022(4) 0.017(4) 0.004(3) -0.003(3) -0.002(3)
C8 0.045(5) 0.033(4) 0.024(4) 0.001(3) -0.002(4) -0.017(4)
C9 0.055(6) 0.031(4) 0.023(4) -0.001(3) -0.001(4) -0.011(4)
C10 0.036(5) 0.068(7) 0.040(5) 0.000(5) -0.011(4) -0.022(5)
C11 0.035(5) 0.039(5) 0.031(4) 0.009(4) -0.010(4) -0.010(4)
C12 0.052(6) 0.048(6) 0.065(7) 0.024(5) -0.014(5) -0.035(5)
C13 0.042(5) 0.037(5) 0.043(5) -0.006(4) 0.003(4) -0.026(4)
C14 0.044(5) 0.051(6) 0.050(5) -0.011(4) -0.014(4) -0.030(5)
C15 0.045(5) 0.041(5) 0.036(5) -0.008(4) -0.004(4) -0.022(4)
C16 0.060(6) 0.054(6) 0.026(4) 0.005(4) -0.012(4) -0.036(5)
C17 0.025(4) 0.025(4) 0.026(4) -0.002(3) 0.004(3) -0.008(3)
C18 0.053(6) 0.054(6) 0.027(4) 0.001(4) 0.000(4) -0.036(5)
C19 0.056(6) 0.057(6) 0.032(5) 0.012(4) -0.002(4) -0.034(5)
C20 0.036(5) 0.038(5) 0.043(5) -0.006(4) -0.006(4) -0.017(4)
C21 0.034(4) 0.033(4) 0.026(4) -0.004(3) -0.001(3) -0.015(4)
C22 0.033(4) 0.029(4) 0.032(4) -0.007(3) 0.001(4) -0.012(4)
C23 0.073(7) 0.036(5) 0.054(6) -0.016(5) 0.014(5) -0.006(5)
C24 0.056(6) 0.040(6) 0.090(8) 0.001(5) -0.002(6) -0.029(5)
C25 0.021(4) 0.020(4) 0.017(3) 0.000(3) -0.006(3) -0.002(3)
C26 0.020(4) 0.018(4) 0.023(4) -0.004(3) 0.000(3) -0.003(3)
C27 0.040(5) 0.025(4) 0.032(4) -0.002(3) 0.005(4) -0.015(4)
C28 0.034(5) 0.041(5) 0.031(5) -0.003(4) -0.005(4) -0.007(4)
C29 0.037(4) 0.034(4) 0.016(4) -0.003(3) -0.004(3) -0.010(4)
C30 0.027(4) 0.037(5) 0.022(4) 0.008(4) -0.012(3) -0.001(4)
O5 0.135(18) 0.054(11) 0.23(3) -0.038(14) 0.008(17) -0.055(12)
O6 0.064(5) 0.092(6) 0.075(5) -0.053(4) 0.026(4) -0.050(4)
O7 0.090(6) 0.090(6) 0.087(6) 0.011(5) 0.042(5) -0.049(5)

loop_
_atom_type_symbol
_atom_type_description
_atom_type_scat_dispersion_real
_atom_type_scat_dispersion_imag
_atom_type_scat_source
C C 0.0033 0.0016 'International Tables Vol C Tables 4.2.6.8 and 6.1.1.4'
H H 0.0000 0.0000 'International Tables Vol C Tables 4.2.6.8 and 6.1.1.4'
Fe Fe 0.3463 0.8444 'International Tables Vol C Tables 4.2.6.8 and 6.1.1.4'
N N 0.0061 0.0033 'International Tables Vol C Tables 4.2.6.8 and 6.1.1.4'
O O 0.0106 0.0060 'International Tables Vol C Tables 4.2.6.8 and 6.1.1.4'
Tb Tb -0.1723 4.1537 'International Tables Vol C Tables 4.2.6.8 and 6.1.1.4'

loop_
_geom_angle_atom_site_label_1
_geom_angle_atom_site_label_2
_geom_angle_atom_site_label_3
_geom_angle
_geom_angle_site_symmetry_1
_geom_angle_site_symmetry_3
_geom_angle_publ_flag
O1 Tb1 N2 61.13(16) . . ?
O1 Tb1 N3 119.95(17) . . ?
O1 Tb1 N4 147.36(17) . . ?
O1 Tb1 N9 79.38(19) . . ?
O1 Tb1 N10 143.92(18) . 2_676 ?
O2 Tb1 O1 103.30(16) . . ?
O2 Tb1 O3 73.21(17) . . ?
O2 Tb1 O4 77.61(18) . . ?
O2 Tb1 N2 150.96(18) . . ?
O2 Tb1 N3 123.70(17) . . ?
O2 Tb1 N4 62.80(17) . . ?
O2 Tb1 N9 141.61(18) . . ?
O2 Tb1 N10 83.60(19) . 2_676 ?
O3 Tb1 O1 72.01(17) . . ?
O3 Tb1 N2 118.85(17) . . ?
O3 Tb1 N3 150.46(18) . . ?
O3 Tb1 N4 124.66(18) . . ?
O3 Tb1 N9 71.39(18) . . ?
O3 Tb1 N10 76.48(19) . 2_676 ?
O4 Tb1 O1 72.63(16) . . ?
O4 Tb1 O3 126.63(18) . . ?
O4 Tb1 N2 74.33(18) . . ?
O4 Tb1 N3 82.58(18) . . ?
O4 Tb1 N4 75.43(17) . . ?
O4 Tb1 N9 136.98(18) . . ?
O4 Tb1 N10 142.59(18) . 2_676 ?
N3 Tb1 N2 59.75(17) . . ?
N4 Tb1 N2 115.91(17) . . ?
N4 Tb1 N3 61.33(17) . . ?
N9 Tb1 N2 63.61(18) . . ?
N9 Tb1 N3 83.95(19) . . ?
N9 Tb1 N4 130.6(2) . . ?
N10 Tb1 N2 123.90(19) 2_676 . ?
N10 Tb1 N3 81.44(19) 2_676 . ?
N10 Tb1 N4 67.21(18) 2_676 . ?
N10 Tb1 N9 74.2(2) 2_676 . ?
C25 Fe1 C27 92.7(3) . . ?
C25 Fe1 C28 90.8(3) . . ?
C25 Fe1 C29 84.8(3) . . ?
C25 Fe1 C30 175.1(3) . . ?
C26 Fe1 C25 89.5(3) . . ?
C26 Fe1 C27 90.0(3) . . ?
C26 Fe1 C28 179.6(3) . . ?
C26 Fe1 C29 89.7(3) . . ?
C26 Fe1 C30 92.2(3) . . ?
C27 Fe1 C29 177.4(3) . . ?
C28 Fe1 C27 89.8(3) . . ?
C28 Fe1 C29 90.5(3) . . ?
C30 Fe1 C27 91.9(3) . . ?
C30 Fe1 C28 87.4(3) . . ?
C30 Fe1 C29 90.7(3) . . ?
C1 O1 Tb1 124.3(4) . . ?
C6 O2 Tb1 122.1(4) . . ?
C22 O3 Tb1 127.1(5) . . ?
Tb1 O4 H4A 124.7 . . ?
Tb1 O4 H4B 126.1 . . ?
H4A O4 H4B 108.5 . . ?
N2 N1 H1 121.8 . . ?
C1 N1 H1 121.8 . . ?
C1 N1 N2 116.5(6) . . ?
N1 N2 Tb1 114.8(4) . . ?
C2 N2 Tb1 123.8(5) . . ?
C2 N2 N1 119.8(6) . . ?
C3 N3 Tb1 122.0(4) . . ?
C3 N3 C4 119.3(6) . . ?
C4 N3 Tb1 118.1(4) . . ?
N5 N4 Tb1 117.4(4) . . ?
C5 N4 Tb1 120.1(4) . . ?
C5 N4 N5 116.5(6) . . ?
C6 N5 N4 110.4(5) . . ?
C9 N6 H6 118.8 . . ?
C9 N6 C10 122.3(7) . . ?
C10 N6 H6 118.8 . . ?
C19 N7 C20 116.2(7) . . ?
C22 N8 C23 121.0(7) . . ?
C22 N8 C24 120.8(7) . . ?
C24 N8 C23 118.0(7) . . ?
C25 N9 Tb1 169.2(6) . . ?
C26 N10 Tb1 166.8(6) . 2_676 ?
O1 C1 N1 120.9(6) . . ?
O1 C1 C17 121.5(6) . . ?
N1 C1 C17 117.6(6) . . ?
N2 C2 C3 114.7(6) . . ?
N2 C2 C16 125.3(7) . . ?
C3 C2 C16 120.0(6) . . ?
N3 C3 C2 116.8(6) . . ?
N3 C3 C15 121.6(7) . . ?
C15 C3 C2 121.6(7) . . ?
N3 C4 C5 116.3(6) . . ?
N3 C4 C13 121.3(7) . . ?
C13 C4 C5 122.3(7) . . ?
N4 C5 C4 115.3(6) . . ?
N4 C5 C12 125.3(7) . . ?
C4 C5 C12 119.3(7) . . ?
O2 C6 N5 126.3(6) . . ?
O2 C6 C7 118.2(6) . . ?
N5 C6 C7 115.5(6) . . ?
C8 C7 C6 122.0(7) . . ?
C8 C7 C11 118.6(7) . . ?
C11 C7 C6 119.4(6) . . ?
C7 C8 H8 120.1 . . ?
C9 C8 C7 119.9(8) . . ?
C9 C8 H8 120.1 . . ?
N6 C9 C8 119.8(8) . . ?
N6 C9 H9 120.1 . . ?
C8 C9 H9 120.1 . . ?
N6 C10 H10 119.9 . . ?
N6 C10 C11 120.2(8) . . ?
C11 C10 H10 119.9 . . ?
C7 C11 H11 120.4 . . ?
C10 C11 C7 119.2(8) . . ?
C10 C11 H11 120.4 . . ?
C5 C12 H12A 109.5 . . ?
C5 C12 H12B 109.5 . . ?
C5 C12 H12C 109.5 . . ?
H12A C12 H12B 109.5 . . ?
H12A C12 H12C 109.5 . . ?
H12B C12 H12C 109.5 . . ?
C4 C13 H13 120.6 . . ?
C14 C13 C4 118.9(7) . . ?
C14 C13 H13 120.6 . . ?
C13 C14 H14 120.0 . . ?
C15 C14 C13 120.0(8) . . ?
C15 C14 H14 120.0 . . ?
C3 C15 H15 120.6 . . ?
C14 C15 C3 118.8(8) . . ?
C14 C15 H15 120.6 . . ?
C2 C16 H16A 109.5 . . ?
C2 C16 H16B 109.5 . . ?
C2 C16 H16C 109.5 . . ?
H16A C16 H16B 109.5 . . ?
H16A C16 H16C 109.5 . . ?
H16B C16 H16C 109.5 . . ?
C18 C17 C1 123.5(7) . . ?
C21 C17 C1 118.7(6) . . ?
C21 C17 C18 117.8(7) . . ?
C17 C18 H18 121.0 . . ?
C19 C18 C17 118.1(8) . . ?
C19 C18 H18 121.0 . . ?
N7 C19 C18 124.9(8) . . ?
N7 C19 H19 117.6 . . ?
C18 C19 H19 117.6 . . ?
N7 C20 H20 118.1 . . ?
N7 C20 C21 123.8(8) . . ?
C21 C20 H20 118.1 . . ?
C17 C21 H21 120.3 . . ?
C20 C21 C17 119.3(7) . . ?
C20 C21 H21 120.3 . . ?
O3 C22 N8 124.0(8) . . ?
O3 C22 H22 118.0 . . ?
N8 C22 H22 118.0 . . ?
N8 C23 H23A 109.5 . . ?
N8 C23 H23B 109.5 . . ?
N8 C23 H23C 109.5 . . ?
H23A C23 H23B 109.5 . . ?
H23A C23 H23C 109.5 . . ?
H23B C23 H23C 109.5 . . ?
N8 C24 H24A 109.5 . . ?
N8 C24 H24B 109.5 . . ?
N8 C24 H24C 109.5 . . ?
H24A C24 H24B 109.5 . . ?
H24A C24 H24C 109.5 . . ?
H24B C24 H24C 109.5 . . ?
N9 C25 Fe1 174.6(6) . . ?
N10 C26 Fe1 177.3(6) . . ?
N11 C27 Fe1 178.2(8) . . ?
N12 C28 Fe1 179.8(11) . . ?
N13 C29 Fe1 177.2(7) . . ?
N14 C30 Fe1 176.3(8) . . ?
H5A O5 H5B 115.4 . . ?
H6A O6 H6B 104.5 . . ?
H7A O7 H7B 112.6 . . ?

loop_
_geom_bond_atom_site_label_1
_geom_bond_atom_site_label_2
_geom_bond_distance
_geom_bond_site_symmetry_2
_geom_bond_publ_flag
Tb1 O1 2.468(5) . ?
Tb1 O2 2.360(5) . ?
Tb1 O3 2.382(5) . ?
Tb1 O4 2.365(5) . ?
Tb1 N2 2.640(6) . ?
Tb1 N3 2.588(6) . ?
Tb1 N4 2.569(5) . ?
Tb1 N9 2.502(6) . ?
Tb1 N10 2.471(6) 2_676 ?
Fe1 C25 1.929(7) . ?
Fe1 C26 1.923(7) . ?
Fe1 C27 1.941(8) . ?
Fe1 C28 1.937(9) . ?
Fe1 C29 1.946(8) . ?
Fe1 C30 1.933(7) . ?
O1 C1 1.227(8) . ?
O2 C6 1.268(8) . ?
O3 C22 1.245(9) . ?
O4 H4A 0.8451 . ?
O4 H4B 0.8482 . ?
N1 H1 0.8600 . ?
N1 N2 1.375(8) . ?
N1 C1 1.351(9) . ?
N2 C2 1.277(9) . ?
N3 C3 1.340(9) . ?
N3 C4 1.352(9) . ?
N4 N5 1.389(8) . ?
N4 C5 1.284(9) . ?
N5 C6 1.324(9) . ?
N6 H6 0.8600 . ?
N6 C9 1.318(11) . ?
N6 C10 1.339(11) . ?
N7 C19 1.325(11) . ?
N7 C20 1.335(11) . ?
N8 C22 1.310(9) . ?
N8 C23 1.458(11) . ?
N8 C24 1.451(11) . ?
N9 C25 1.142(9) . ?
N10 Tb1 2.471(6) 2_676 ?
N10 C26 1.138(9) . ?
N11 C27 1.142(11) . ?
N12 C28 1.144(11) . ?
N13 C29 1.133(10) . ?
N14 C30 1.142(10) . ?
C1 C17 1.487(10) . ?
C2 C3 1.467(10) . ?
C2 C16 1.503(10) . ?
C3 C15 1.389(10) . ?
C4 C5 1.475(10) . ?
C4 C13 1.385(10) . ?
C5 C12 1.486(10) . ?
C6 C7 1.493(9) . ?
C7 C8 1.384(10) . ?
C7 C11 1.388(11) . ?
C8 H8 0.9300 . ?
C8 C9 1.371(11) . ?
C9 H9 0.9300 . ?
C10 H10 0.9300 . ?
C10 C11 1.364(11) . ?
C11 H11 0.9300 . ?
C12 H12A 0.9600 . ?
C12 H12B 0.9600 . ?
C12 H12C 0.9600 . ?
C13 H13 0.9300 . ?
C13 C14 1.374(12) . ?
C14 H14 0.9300 . ?
C14 C15 1.372(12) . ?
C15 H15 0.9300 . ?
C16 H16A 0.9600 . ?
C16 H16B 0.9600 . ?
C16 H16C 0.9600 . ?
C17 C18 1.389(10) . ?
C17 C21 1.385(10) . ?
C18 H18 0.9300 . ?
C18 C19 1.382(11) . ?
C19 H19 0.9300 . ?
C20 H20 0.9300 . ?
C20 C21 1.375(11) . ?
C21 H21 0.9300 . ?
C22 H22 0.9300 . ?
C23 H23A 0.9600 . ?
C23 H23B 0.9600 . ?
C23 H23C 0.9600 . ?
C24 H24A 0.9600 . ?
C24 H24B 0.9600 . ?
C24 H24C 0.9600 . ?
O5 H5A 0.8232 . ?
O5 H5B 0.8247 . ?
O6 H6A 0.8497 . ?
O6 H6B 0.8501 . ?
O7 H7A 0.8501 . ?
O7 H7B 0.8154 . ?

loop_
_geom_torsion_atom_site_label_1
_geom_torsion_atom_site_label_2
_geom_torsion_atom_site_label_3
_geom_torsion_atom_site_label_4
_geom_torsion
_geom_torsion_site_symmetry_1
_geom_torsion_site_symmetry_2
_geom_torsion_site_symmetry_3
_geom_torsion_site_symmetry_4
_geom_torsion_publ_flag
Tb1 O1 C1 N1 -14.8(9) . . . . ?
Tb1 O1 C1 C17 166.1(5) . . . . ?
Tb1 O2 C6 N5 6.2(10) . . . . ?
Tb1 O2 C6 C7 -171.6(5) . . . . ?
Tb1 O3 C22 N8 -137.9(6) . . . . ?
Tb1 N2 C2 C3 -12.8(8) . . . . ?
Tb1 N2 C2 C16 167.7(6) . . . . ?
Tb1 N3 C3 C2 15.3(8) . . . . ?
Tb1 N3 C3 C15 -167.3(6) . . . . ?
Tb1 N3 C4 C5 -15.8(8) . . . . ?
Tb1 N3 C4 C13 168.0(6) . . . . ?
Tb1 N4 N5 C6 -9.0(7) . . . . ?
Tb1 N4 C5 C4 29.5(8) . . . . ?
Tb1 N4 C5 C12 -148.0(7) . . . . ?
O1 C1 C17 C18 171.4(7) . . . . ?
O1 C1 C17 C21 -7.0(11) . . . . ?
O2 C6 C7 C8 156.8(7) . . . . ?
O2 C6 C7 C11 -21.1(10) . . . . ?
N1 N2 C2 C3 -177.3(6) . . . . ?
N1 N2 C2 C16 3.3(11) . . . . ?
N1 C1 C17 C18 -7.7(11) . . . . ?
N1 C1 C17 C21 173.9(7) . . . . ?
N2 N1 C1 O1 1.8(10) . . . . ?
N2 N1 C1 C17 -179.1(6) . . . . ?
N2 C2 C3 N3 -1.6(9) . . . . ?
N2 C2 C3 C15 -178.9(7) . . . . ?
N3 C3 C15 C14 -0.8(12) . . . . ?
N3 C4 C5 N4 -8.4(9) . . . . ?
N3 C4 C5 C12 169.2(7) . . . . ?
N3 C4 C13 C14 0.2(12) . . . . ?
N4 N5 C6 O2 2.5(10) . . . . ?
N4 N5 C6 C7 -179.6(5) . . . . ?
N5 N4 C5 C4 -178.4(6) . . . . ?
N5 N4 C5 C12 4.1(11) . . . . ?
N5 C6 C7 C8 -21.2(10) . . . . ?
N5 C6 C7 C11 160.9(7) . . . . ?
N6 C10 C11 C7 0.2(14) . . . . ?
N7 C20 C21 C17 0.8(13) . . . . ?
C1 N1 N2 Tb1 10.1(7) . . . . ?
C1 N1 N2 C2 175.9(6) . . . . ?
C1 C17 C18 C19 -179.1(8) . . . . ?
C1 C17 C21 C20 178.8(7) . . . . ?
C2 C3 C15 C14 176.5(8) . . . . ?
C3 N3 C4 C5 172.9(6) . . . . ?
C3 N3 C4 C13 -3.3(10) . . . . ?
C4 N3 C3 C2 -173.8(6) . . . . ?
C4 N3 C3 C15 3.6(10) . . . . ?
C4 C13 C14 C15 2.7(13) . . . . ?
C5 N4 N5 C6 -161.8(6) . . . . ?
C5 C4 C13 C14 -175.8(8) . . . . ?
C6 C7 C8 C9 -177.3(7) . . . . ?
C6 C7 C11 C10 177.2(8) . . . . ?
C7 C8 C9 N6 0.2(12) . . . . ?
C8 C7 C11 C10 -0.8(12) . . . . ?
C9 N6 C10 C11 0.7(14) . . . . ?
C10 N6 C9 C8 -0.9(13) . . . . ?
C11 C7 C8 C9 0.7(12) . . . . ?
C13 C4 C5 N4 167.7(7) . . . . ?
C13 C4 C5 C12 -14.6(11) . . . . ?
C13 C14 C15 C3 -2.4(13) . . . . ?
C16 C2 C3 N3 177.9(7) . . . . ?
C16 C2 C3 C15 0.5(11) . . . . ?
C17 C18 C19 N7 0.1(15) . . . . ?
C18 C17 C21 C20 0.3(11) . . . . ?
C19 N7 C20 C21 -1.4(13) . . . . ?
C20 N7 C19 C18 0.9(15) . . . . ?
C21 C17 C18 C19 -0.7(12) . . . . ?
C23 N8 C22 O3 178.7(8) . . . . ?
C24 N8 C22 O3 4.0(13) . . . . ?
